data_1554949
loop_
_publ_author_name
'Hu, Xiao-Si'
'Ding, Pei-Gang'
'Yu, Jin-Sheng'
'Zhou, Jian'

_publ_section_title
;
 A Sc(OTf)3 catalyzed Mukaiyama--Mannich reaction of difluoroenoxysilanes
 with unactivated ketimines
;
_journal_issue 14
_journal_name_full 'Organic Chemistry Frontiers'
_journal_page_first 2500
_journal_paper_doi 10.1039/C9QO00577C
_journal_volume 6
_journal_year 2019
_chemical_formula_moiety 'C25 H23 F2 N O3 S'
_chemical_formula_sum 'C25 H23 F2 N O3 S'
_chemical_formula_weight 455.50
_space_group_crystal_system triclinic
_space_group_IT_number 2
_space_group_name_Hall '-P 1'
_space_group_name_H-M_alt 'P -1'
_atom_sites_solution_hydrogens geom
_atom_sites_solution_primary dual
_audit_creation_date 2018-12-12
_audit_creation_method
;
Olex2 1.2
(compiled 2018.05.29 svn.r3508 for OlexSys, GUI svn.r5506)
;
_audit_update_record
;
2018-12-12 deposited with the CCDC.	2019-05-30 downloaded from the CCDC.
;
_cell_angle_alpha 99.329(2)
_cell_angle_beta 99.436(2)
_cell_angle_gamma 101.204(2)
_cell_formula_units_Z 2
_cell_length_a 8.0332(2)
_cell_length_b 8.5272(2)
_cell_length_c 16.9075(4)
_cell_measurement_reflns_used 12928
_cell_measurement_temperature 293(2)
_cell_measurement_theta_max 74.1710
_cell_measurement_theta_min 5.3730
_cell_volume 1097.99(5)
_computing_cell_refinement 'CrysAlisPro 1.171.39.32a (Rigaku OD, 2017)'
_computing_data_collection 'CrysAlisPro 1.171.39.32a (Rigaku OD, 2017)'
_computing_data_reduction 'CrysAlisPro 1.171.39.32a (Rigaku OD, 2017)'
_computing_molecular_graphics 'Olex2 (Dolomanov et al., 2009)'
_computing_publication_material 'Olex2 (Dolomanov et al., 2009)'
_computing_structure_refinement 'ShelXL (Sheldrick, 2015)'
_computing_structure_solution 'ShelXT (Sheldrick, 2015)'
_diffrn_ambient_temperature 293(2)
_diffrn_detector 'CCD plate'
_diffrn_measured_fraction_theta_full 0.995
_diffrn_measured_fraction_theta_max 0.976
_diffrn_measurement_details
;
List of Runs (angles in degrees, time in seconds):

  # Type    Start    End  Width  t~exp~   \w     \q     \k     \f   Frames
#--------------------------------------------------------------------------
  1  \w     16.00  89.00   1.00    1.00    --    0.00  77.00  30.00   73
  2  \w    -19.00   7.00   1.00    1.00    --    0.00  38.00 -90.00   26
  3  \w    -12.00  21.00   1.00    1.00    --    0.00  38.00 120.00   33
  4  \w    -26.00  10.00   1.00    1.00    --    0.00  77.00  30.00   36
  5  \w     49.00  78.00   1.00    1.00    --    0.00  57.00 120.00   29
  6  \w    -23.00   7.00   1.00    1.00    --    0.00  57.00 -30.00   30
  7  \w     54.00  88.00   1.00    1.00    --    0.00  38.00 -90.00   34
  8  \w     49.00  74.00   1.00    1.00    --    0.00  38.00 120.00   25
  9  \w     53.00  88.00   1.00    1.00    --    0.00  57.00 -90.00   35
 10  \w     -3.00  23.00   1.00    1.00    --    0.00  57.00 -90.00   26
 11  \w    -19.00  29.00   1.00    1.00    --    0.00  57.00-150.00   48
 12  \w      8.00  34.00   1.00    1.00    --    0.00  57.00 120.00   26
 13  \w     34.00  84.00   1.00    1.00    --    0.00  57.00-150.00   50
 14  \w     15.00  81.00   1.00    1.00    --    0.00  57.00 -30.00   66
 15  \w    -23.00  21.00   1.00    1.00    --    0.00 -57.00-150.00   44
 16  \w    -86.00 -42.00   1.00    1.00    --    0.00 -57.00-150.00   44
 17  \w     75.00 140.00   1.00    1.00    --   95.80  45.00 -90.00   65
 18  \w     73.00 184.00   1.00    1.00    --   95.80  61.00  90.00  111
 19  \w     71.00 104.00   1.00    1.00    --   95.80  61.00 -60.00   33
 20  \w     58.00 117.00   1.00    1.00    --   95.80 -82.00  90.00   59
 21  \w     63.00  89.00   1.00    1.00    --   95.80  82.00   0.00   26
 22  \w     48.00 127.00   1.00    1.00    --   95.80 -82.00-120.00   79
 23  \w     67.00 122.00   1.00    1.00    --   95.80  72.00 -59.14   55
 24  \w    125.00 185.00   1.00    1.00    --   95.80  81.00  17.93   60
 25  \w     71.00 135.00   1.00    1.00    --   95.80  61.00-180.00   64
 26  \w     65.00 107.00   1.00    1.00    --   95.80  77.00  90.00   42
 27  \w     65.00  96.00   1.00    1.00    --   95.80  77.00-150.00   31
 28  \w     65.00  90.00   1.00    1.00    --   95.80  77.00  60.00   25
 29  \w    116.00 142.00   1.00    1.00    --   95.80  77.00  60.00   26
 30  \w     41.00 116.00   1.00    1.00    --   95.80 -77.00-180.00   75
 31  \w    119.00 185.00   1.00    1.00    --   95.80  61.00 -90.00   66
 32  \w     72.00  97.00   1.00    1.00    --   95.80  61.00 -90.00   25
 33  \w      7.00  33.00   1.00    1.00    --   95.80 -82.00-120.00   26
 34  \w     65.00 100.00   1.00    1.00    --   95.80  77.00-180.00   35
 35  \w     70.00 127.00   1.00    1.00    --   95.80 -82.00 -60.00   57
 36  \w    115.00 185.00   1.00    1.00    --   95.80  45.00-120.00   70
 37  \w    133.00 166.00   1.00    1.00    --   95.80  71.00 -30.14   33
 38  \w    104.00 184.00   1.00    1.00    --   95.80  82.00 -30.00   80
 39  \w     63.00  88.00   1.00    1.00    --   95.80  82.00-180.00   25
 40  \w     66.00  92.00   1.00    1.00    --   95.80  77.00   0.00   26
 41  \w     66.00  92.00   1.00    1.00    --   95.80  77.00 120.00   26
 42  \w    130.00 171.00   1.00    1.00    --   95.80  77.00 120.00   41
 43  \w     63.00  88.00   1.00    1.00    --   95.80  82.00-150.00   25
 44  \w     76.00 102.00   1.00    1.00    --   95.80  45.00 -60.00   26
 45  \w    136.00 185.00   1.00    1.00    --   95.80  45.00 -60.00   49
 46  \w     65.00  92.00   1.00    1.00    --   95.80  77.00 150.00   27
 47  \w     63.00  89.00   1.00    1.00    --   95.80  82.00 -30.00   26
 48  \w     12.00  48.00   1.00    1.00    --   95.80 -82.00 -60.00   36
 49  \w     63.00  88.00   1.00    1.00    --   95.80  82.00 -60.00   25
 50  \w     75.00 107.00   1.00    1.00    --   95.80  45.00-120.00   32
 51  \w     63.00  88.00   1.00    1.00    --   95.80  82.00  30.00   25
 52  \w     73.00 123.00   1.00    1.00    --   95.80  61.00  60.00   50
 53  \w     65.00  91.00   1.00    1.00    --   95.80  77.00  30.00   26
 54  \w     63.00  98.00   1.00    1.00    --   95.80  82.00 120.00   35
 55  \w     72.00 105.00   1.00    1.00    --   95.80 -82.00 -90.00   33
 56  \w     65.00  90.00   1.00    1.00    --   95.80  77.00-120.00   25
 57  \w     65.00  91.00   1.00    1.00    --   95.80  77.00 -90.00   26
 58  \w     71.00 182.00   1.00    1.00    --   95.80  61.00   0.00  111
 59  \w      7.00 113.00   1.00    1.00    --   95.80 -61.00  30.00  106
 60  \w     67.00  97.00   1.00    1.00    --   95.80  71.00 -30.14   30
 61  \w     63.00  89.00   1.00    1.00    --   95.80  81.00  17.93   26
 62  \w      9.00  72.00   1.00    1.00    --   95.80 -82.00  30.00   63
 63  \w     79.00 107.00   1.00    1.00    --   95.80 -82.00  30.00   28
 64  \w     66.00 185.00   1.00    1.00    --   95.80  75.00 108.86  119
;
_diffrn_measurement_device 'four-circle diffractometer'
_diffrn_measurement_device_type 'XtaLAB AFC12 (RINC): Kappa dual home/near'
_diffrn_measurement_method '\w scans'
_diffrn_orient_matrix_type 'CrysAlisPro convention (1999,Acta A55,543-557)'
_diffrn_orient_matrix_UB_11 0.0887546000
_diffrn_orient_matrix_UB_12 0.0320459000
_diffrn_orient_matrix_UB_13 -0.0718209000
_diffrn_orient_matrix_UB_21 0.1783939000
_diffrn_orient_matrix_UB_22 0.0194331000
_diffrn_orient_matrix_UB_23 0.0552932000
_diffrn_orient_matrix_UB_31 -0.0119652000
_diffrn_orient_matrix_UB_32 -0.1842170000
_diffrn_orient_matrix_UB_33 -0.0259457000
_diffrn_radiation_monochromator graphite
_diffrn_radiation_probe x-ray
_diffrn_radiation_type CuK\a
_diffrn_radiation_wavelength 1.54184
_diffrn_reflns_av_R_equivalents 0.0586
_diffrn_reflns_av_unetI/netI 0.0344
_diffrn_reflns_Laue_measured_fraction_full 0.995
_diffrn_reflns_Laue_measured_fraction_max 0.976
_diffrn_reflns_limit_h_max 9
_diffrn_reflns_limit_h_min -9
_diffrn_reflns_limit_k_max 10
_diffrn_reflns_limit_k_min -10
_diffrn_reflns_limit_l_max 20
_diffrn_reflns_limit_l_min -21
_diffrn_reflns_number 23454
_diffrn_reflns_point_group_measured_fraction_full 0.995
_diffrn_reflns_point_group_measured_fraction_max 0.976
_diffrn_reflns_theta_full 67.684
_diffrn_reflns_theta_max 74.590
_diffrn_reflns_theta_min 5.398
_diffrn_source 'fine-focus sealed X-ray tube'
_diffrn_source_type 'Enhance (Cu) X-ray Source'
_exptl_absorpt_coefficient_mu 1.696
_exptl_absorpt_correction_T_max 1.00000
_exptl_absorpt_correction_T_min 0.16212
_exptl_absorpt_correction_type multi-scan
_exptl_absorpt_process_details
;
CrysAlisPro 1.171.39.32a (Rigaku Oxford Diffraction, 2017)
Empirical absorption correction using spherical harmonics,
 implemented in SCALE3 ABSPACK scaling algorithm.
;
_exptl_crystal_colour 'clear light colourless'
_exptl_crystal_colour_lustre clear
_exptl_crystal_colour_modifier light
_exptl_crystal_colour_primary colourless
_exptl_crystal_density_diffrn 1.378
_exptl_crystal_description block
_exptl_crystal_F_000 476
_exptl_crystal_size_max 0.48
_exptl_crystal_size_mid 0.46
_exptl_crystal_size_min 0.42
_refine_diff_density_max 0.253
_refine_diff_density_min -0.385
_refine_diff_density_rms 0.038
_refine_ls_extinction_coef 0.0075(6)
_refine_ls_extinction_expression Fc^*^=kFc[1+0.001xFc^2^\l^3^/sin(2\q)]^-1/4^
_refine_ls_extinction_method 'SHELXL-2016/6 (Sheldrick 2016)'
_refine_ls_goodness_of_fit_ref 1.073
_refine_ls_hydrogen_treatment constr
_refine_ls_matrix_type full
_refine_ls_number_parameters 293
_refine_ls_number_reflns 4381
_refine_ls_number_restraints 0
_refine_ls_restrained_S_all 1.073
_refine_ls_R_factor_all 0.0419
_refine_ls_R_factor_gt 0.0391
_refine_ls_shift/su_max 0.001
_refine_ls_shift/su_mean 0.000
_refine_ls_structure_factor_coef Fsqd
_refine_ls_weighting_details 'w=1/[\s^2^(Fo^2^)+(0.0496P)^2^+0.2718P] where P=(Fo^2^+2Fc^2^)/3'
_refine_ls_weighting_scheme calc
_refine_ls_wR_factor_gt 0.1060
_refine_ls_wR_factor_ref 0.1080
_reflns_Friedel_coverage 0.000
_reflns_number_gt 4015
_reflns_number_total 4381
_reflns_threshold_expression 'I > 2\s(I)'
_cod_data_source_file c9qo00577c2.cif
_cod_data_source_block exp_588
_cod_database_code 1554949
_shelx_shelxl_version_number 2016/6
_shelx_space_group_comment
;
The symmetry employed for this shelxl refinement is uniquely defined
by the following loop, which should always be used as a source of
symmetry information in preference to the above space-group names.
They are only intended as comments.
;
_reflns_odcompleteness_completeness 99.57
_reflns_odcompleteness_iscentric 1
_reflns_odcompleteness_theta 66.97
_olex2_refinement_description
;
1. Fixed Uiso
 At 1.2 times of:
  All C(H) groups, All C(H,H) groups
 At 1.5 times of:
  All C(H,H,H) groups, All O(H) groups
2.a Aromatic/amide H refined with riding coordinates:
 C1(H1A), C2(H2), C3(H3), C4(H4), C5(H5), C14(H14), C15(H15), C16(H16),
 C17(H17), C18(H18), C20(H20), C21(H21), C23(H23), C24(H24)
2.b X=CH2 refined with riding coordinates:
 C12(H12A,H12B)
2.c Idealised Me refined as rotating group:
 C11(H11A,H11B,H11C), C25(H25A,H25B,H25C)
2.d Idealised tetrahedral OH refined as rotating group:
 O1(H1)
;
_olex2_submission_special_instructions 'No special instructions were received'
_oxdiff_exptl_absorpt_empirical_details
;
Empirical correction (ABSPACK) includes:
- Absorption correction using spherical harmonics
- Frame scaling
;
_oxdiff_exptl_absorpt_empirical_full_max 7.646
_oxdiff_exptl_absorpt_empirical_full_min 0.398

loop_
_space_group_symop_operation_xyz
'x, y, z'
'-x, -y, -z'

loop_
_atom_site_label
_atom_site_type_symbol
_atom_site_fract_x
_atom_site_fract_y
_atom_site_fract_z
_atom_site_U_iso_or_equiv
_atom_site_adp_type
_atom_site_occupancy
_atom_site_site_symmetry_order
_atom_site_calc_flag
_atom_site_refinement_flags_posn
S1 S 0.43263(5) 0.22098(5) 0.67695(2) 0.04255(13) Uani 1 1 d .
F1 F 0.19577(13) 0.34278(14) 0.93361(6) 0.0566(3) Uani 1 1 d .
F2 F 0.15646(12) 0.08890(12) 0.87799(6) 0.0524(3) Uani 1 1 d .
O1 O -0.10987(14) 0.14490(15) 0.79608(9) 0.0537(3) Uani 1 1 d .
H1 H -0.191206 0.186793 0.782987 0.081 Uiso 1 1 calc GR
O2 O 0.38652(18) 0.06578(16) 0.62326(8) 0.0603(3) Uani 1 1 d .
O3 O 0.60510(14) 0.27870(16) 0.72426(7) 0.0521(3) Uani 1 1 d .
N1 N 0.30327(15) 0.22156(16) 0.74300(7) 0.0379(3) Uani 1 1 d .
C1 C 0.6042(2) 0.2348(2) 0.94142(10) 0.0504(4) Uani 1 1 d .
H1A H 0.619276 0.342662 0.967698 0.061 Uiso 1 1 calc R
C2 C 0.7025(3) 0.1350(3) 0.97522(12) 0.0664(6) Uani 1 1 d .
H2 H 0.780762 0.176551 1.024682 0.080 Uiso 1 1 calc R
C3 C 0.6859(3) -0.0212(3) 0.93721(13) 0.0660(6) Uani 1 1 d .
H3 H 0.753281 -0.086179 0.959946 0.079 Uiso 1 1 calc R
C4 C 0.5692(3) -0.0825(2) 0.86507(13) 0.0607(5) Uani 1 1 d .
H4 H 0.558321 -0.189446 0.838389 0.073 Uiso 1 1 calc R
C5 C 0.4669(2) 0.0127(2) 0.83128(11) 0.0483(4) Uani 1 1 d .
H5 H 0.385906 -0.031669 0.782928 0.058 Uiso 1 1 calc R
C6 C 0.48419(18) 0.17352(19) 0.86881(9) 0.0377(3) Uani 1 1 d .
C7 C 0.36650(18) 0.27770(18) 0.83400(9) 0.0356(3) Uani 1 1 d .
C8 C 0.18999(19) 0.24125(19) 0.86184(9) 0.0398(3) Uani 1 1 d .
C9 C 0.04594(18) 0.24796(19) 0.79032(10) 0.0403(3) Uani 1 1 d .
C10 C 0.11940(19) 0.17461(18) 0.71926(9) 0.0394(3) Uani 1 1 d .
C11 C 0.4487(2) 0.45983(19) 0.85634(11) 0.0459(4) Uani 1 1 d .
H11A H 0.556838 0.480041 0.838375 0.069 Uiso 1 1 calc GR
H11B H 0.468900 0.496126 0.914599 0.069 Uiso 1 1 calc GR
H11C H 0.372248 0.518111 0.830125 0.069 Uiso 1 1 calc GR
C12 C 0.0244(2) 0.0810(2) 0.65033(11) 0.0549(4) Uani 1 1 d .
H12A H 0.077878 0.036904 0.610061 0.066 Uiso 1 1 calc R
H12B H -0.095820 0.059229 0.642116 0.066 Uiso 1 1 calc R
C13 C 0.02223(19) 0.42128(19) 0.78873(11) 0.0440(4) Uani 1 1 d .
C14 C -0.0484(2) 0.4977(2) 0.84998(13) 0.0563(4) Uani 1 1 d .
H14 H -0.074279 0.445352 0.892089 0.068 Uiso 1 1 calc R
C15 C -0.0803(3) 0.6504(3) 0.84863(16) 0.0698(6) Uani 1 1 d .
H15 H -0.127769 0.700244 0.889812 0.084 Uiso 1 1 calc R
C16 C -0.0423(3) 0.7303(2) 0.78662(17) 0.0746(7) Uani 1 1 d .
H16 H -0.064726 0.832986 0.785649 0.090 Uiso 1 1 calc R
C17 C 0.0293(3) 0.6559(2) 0.72633(15) 0.0671(6) Uani 1 1 d .
H17 H 0.057389 0.709768 0.685028 0.081 Uiso 1 1 calc R
C18 C 0.0598(2) 0.5011(2) 0.72666(12) 0.0522(4) Uani 1 1 d .
H18 H 0.105635 0.450991 0.684937 0.063 Uiso 1 1 calc R
C19 C 0.3863(2) 0.3670(2) 0.61912(9) 0.0440(4) Uani 1 1 d .
C20 C 0.2743(3) 0.3183(2) 0.54390(11) 0.0564(4) Uani 1 1 d .
H20 H 0.225832 0.208247 0.522532 0.068 Uiso 1 1 calc R
C21 C 0.2354(3) 0.4359(3) 0.50079(11) 0.0632(5) Uani 1 1 d .
H21 H 0.159697 0.403183 0.450210 0.076 Uiso 1 1 calc R
C22 C 0.3053(3) 0.5997(2) 0.53058(11) 0.0550(4) Uani 1 1 d .
C23 C 0.4204(3) 0.6452(2) 0.60546(12) 0.0593(5) Uani 1 1 d .
H23 H 0.470568 0.755158 0.626365 0.071 Uiso 1 1 calc R
C24 C 0.4619(2) 0.5302(2) 0.64957(11) 0.0537(4) Uani 1 1 d .
H24 H 0.540094 0.562482 0.699411 0.064 Uiso 1 1 calc R
C25 C 0.2595(3) 0.7247(3) 0.48250(14) 0.0744(6) Uani 1 1 d .
H25A H 0.227689 0.676077 0.425254 0.112 Uiso 1 1 calc GR
H25B H 0.357649 0.814810 0.491758 0.112 Uiso 1 1 calc GR
H25C H 0.163929 0.762979 0.499829 0.112 Uiso 1 1 calc GR

loop_
_atom_site_aniso_label
_atom_site_aniso_U_11
_atom_site_aniso_U_22
_atom_site_aniso_U_33
_atom_site_aniso_U_23
_atom_site_aniso_U_13
_atom_site_aniso_U_12
S1 0.0464(2) 0.0471(2) 0.0397(2) 0.01319(16) 0.00993(15) 0.01904(16)
F1 0.0554(6) 0.0737(7) 0.0441(5) 0.0071(5) 0.0145(4) 0.0228(5)
F2 0.0447(5) 0.0544(6) 0.0670(6) 0.0353(5) 0.0122(4) 0.0125(4)
O1 0.0336(6) 0.0471(7) 0.0851(9) 0.0275(6) 0.0119(6) 0.0086(5)
O2 0.0814(9) 0.0515(8) 0.0531(7) 0.0072(6) 0.0173(6) 0.0270(6)
O3 0.0389(6) 0.0717(8) 0.0543(7) 0.0248(6) 0.0118(5) 0.0210(5)
N1 0.0357(6) 0.0432(7) 0.0351(6) 0.0107(5) 0.0027(5) 0.0110(5)
C1 0.0464(9) 0.0651(11) 0.0395(8) 0.0081(7) 0.0029(7) 0.0188(8)
C2 0.0540(11) 0.1057(18) 0.0457(10) 0.0238(10) -0.0003(8) 0.0344(11)
C3 0.0694(12) 0.0885(16) 0.0630(12) 0.0400(11) 0.0191(10) 0.0473(11)
C4 0.0734(12) 0.0524(11) 0.0702(12) 0.0275(9) 0.0195(10) 0.0305(9)
C5 0.0523(9) 0.0418(9) 0.0516(9) 0.0149(7) 0.0031(7) 0.0138(7)
C6 0.0347(7) 0.0435(8) 0.0374(7) 0.0134(6) 0.0054(6) 0.0119(6)
C7 0.0355(7) 0.0356(8) 0.0357(7) 0.0085(6) 0.0035(5) 0.0100(5)
C8 0.0402(8) 0.0404(8) 0.0419(8) 0.0138(6) 0.0086(6) 0.0116(6)
C9 0.0325(7) 0.0379(8) 0.0520(9) 0.0158(6) 0.0055(6) 0.0090(6)
C10 0.0374(7) 0.0349(8) 0.0462(8) 0.0145(6) 0.0006(6) 0.0101(6)
C11 0.0443(8) 0.0379(8) 0.0533(9) 0.0079(7) 0.0064(7) 0.0079(6)
C12 0.0495(9) 0.0536(11) 0.0534(10) 0.0081(8) -0.0039(7) 0.0066(8)
C13 0.0328(7) 0.0388(8) 0.0600(10) 0.0132(7) 0.0027(6) 0.0098(6)
C14 0.0445(9) 0.0504(10) 0.0754(12) 0.0105(9) 0.0124(8) 0.0160(7)
C15 0.0529(11) 0.0492(11) 0.1004(17) -0.0044(11) 0.0048(10) 0.0204(8)
C16 0.0593(12) 0.0366(10) 0.1156(19) 0.0087(11) -0.0153(12) 0.0143(8)
C17 0.0647(12) 0.0450(11) 0.0871(15) 0.0254(10) -0.0079(10) 0.0109(9)
C18 0.0493(9) 0.0444(9) 0.0640(11) 0.0192(8) 0.0020(8) 0.0136(7)
C19 0.0486(8) 0.0506(9) 0.0375(8) 0.0140(7) 0.0107(6) 0.0166(7)
C20 0.0697(11) 0.0546(11) 0.0417(9) 0.0122(8) 0.0029(8) 0.0115(9)
C21 0.0735(12) 0.0734(14) 0.0426(9) 0.0216(9) -0.0013(8) 0.0191(10)
C22 0.0642(11) 0.0635(12) 0.0487(9) 0.0240(8) 0.0177(8) 0.0259(9)
C23 0.0772(13) 0.0508(11) 0.0521(10) 0.0186(8) 0.0126(9) 0.0137(9)
C24 0.0626(11) 0.0543(11) 0.0429(9) 0.0157(8) 0.0048(7) 0.0103(8)
C25 0.0953(16) 0.0811(16) 0.0644(13) 0.0371(11) 0.0194(11) 0.0406(13)

loop_
_atom_type_symbol
_atom_type_description
_atom_type_scat_dispersion_real
_atom_type_scat_dispersion_imag
_atom_type_scat_source
C C 0.0181 0.0091 'International Tables Vol C Tables 4.2.6.8 and 6.1.1.4'
H H 0.0000 0.0000 'International Tables Vol C Tables 4.2.6.8 and 6.1.1.4'
F F 0.0727 0.0534 'International Tables Vol C Tables 4.2.6.8 and 6.1.1.4'
N N 0.0311 0.0180 'International Tables Vol C Tables 4.2.6.8 and 6.1.1.4'
O O 0.0492 0.0322 'International Tables Vol C Tables 4.2.6.8 and 6.1.1.4'
S S 0.3331 0.5567 'International Tables Vol C Tables 4.2.6.8 and 6.1.1.4'

loop_
_geom_angle_atom_site_label_1
_geom_angle_atom_site_label_2
_geom_angle_atom_site_label_3
_geom_angle
O2 S1 O3 119.46(8)
O2 S1 N1 108.66(8)
O2 S1 C19 107.91(8)
O3 S1 N1 106.12(7)
O3 S1 C19 108.44(8)
N1 S1 C19 105.42(7)
C9 O1 H1 109.5
C7 N1 S1 123.59(9)
C10 N1 S1 123.13(10)
C10 N1 C7 113.24(12)
C2 C1 H1A 119.9
C6 C1 H1A 119.9
C6 C1 C2 120.13(18)
C1 C2 H2 119.5
C3 C2 C1 121.06(18)
C3 C2 H2 119.5
C2 C3 H3 120.3
C2 C3 C4 119.34(17)
C4 C3 H3 120.3
C3 C4 H4 119.6
C3 C4 C5 120.71(19)
C5 C4 H4 119.6
C4 C5 H5 119.7
C6 C5 C4 120.62(17)
C6 C5 H5 119.7
C1 C6 C7 120.76(14)
C5 C6 C1 118.10(15)
C5 C6 C7 121.04(13)
N1 C7 C6 111.62(12)
N1 C7 C8 99.27(11)
N1 C7 C11 111.24(12)
C6 C7 C8 109.97(12)
C11 C7 C6 113.25(12)
C11 C7 C8 110.65(12)
F1 C8 C7 110.78(12)
F1 C8 C9 114.71(12)
F2 C8 F1 105.09(12)
F2 C8 C7 110.44(12)
F2 C8 C9 107.79(12)
C9 C8 C7 107.96(12)
O1 C9 C8 108.54(12)
O1 C9 C10 111.16(13)
O1 C9 C13 110.78(12)
C10 C9 C8 98.91(11)
C10 C9 C13 113.99(13)
C13 C9 C8 112.84(13)
N1 C10 C9 107.28(12)
C12 C10 N1 128.27(16)
C12 C10 C9 124.42(15)
C7 C11 H11A 109.5
C7 C11 H11B 109.5
C7 C11 H11C 109.5
H11A C11 H11B 109.5
H11A C11 H11C 109.5
H11B C11 H11C 109.5
C10 C12 H12A 120.0
C10 C12 H12B 120.0
H12A C12 H12B 120.0
C14 C13 C9 118.46(16)
C18 C13 C9 122.57(16)
C18 C13 C14 118.89(16)
C13 C14 H14 119.8
C15 C14 C13 120.4(2)
C15 C14 H14 119.8
C14 C15 H15 119.7
C14 C15 C16 120.6(2)
C16 C15 H15 119.7
C15 C16 H16 120.4
C17 C16 C15 119.20(19)
C17 C16 H16 120.4
C16 C17 H17 119.7
C16 C17 C18 120.6(2)
C18 C17 H17 119.7
C13 C18 C17 120.3(2)
C13 C18 H18 119.8
C17 C18 H18 119.8
C20 C19 S1 120.04(14)
C24 C19 S1 119.64(12)
C24 C19 C20 120.32(16)
C19 C20 H20 120.5
C19 C20 C21 118.97(18)
C21 C20 H20 120.5
C20 C21 H21 119.0
C22 C21 C20 121.96(17)
C22 C21 H21 119.0
C21 C22 C23 117.95(17)
C21 C22 C25 120.71(18)
C23 C22 C25 121.33(19)
C22 C23 H23 119.4
C24 C23 C22 121.20(18)
C24 C23 H23 119.4
C19 C24 C23 119.56(16)
C19 C24 H24 120.2
C23 C24 H24 120.2
C22 C25 H25A 109.5
C22 C25 H25B 109.5
C22 C25 H25C 109.5
H25A C25 H25B 109.5
H25A C25 H25C 109.5
H25B C25 H25C 109.5

loop_
_geom_bond_atom_site_label_1
_geom_bond_atom_site_label_2
_geom_bond_distance
S1 O2 1.4221(13)
S1 O3 1.4302(12)
S1 N1 1.6455(13)
S1 C19 1.7611(16)
F1 C8 1.3599(18)
F2 C8 1.3557(18)
O1 H1 0.8200
O1 C9 1.4102(18)
N1 C7 1.5051(18)
N1 C10 1.4236(18)
C1 H1A 0.9300
C1 C2 1.394(3)
C1 C6 1.385(2)
C2 H2 0.9300
C2 C3 1.353(3)
C3 H3 0.9300
C3 C4 1.367(3)
C4 H4 0.9300
C4 C5 1.385(2)
C5 H5 0.9300
C5 C6 1.384(2)
C6 C7 1.5306(19)
C7 C8 1.557(2)
C7 C11 1.523(2)
C8 C9 1.547(2)
C9 C10 1.522(2)
C9 C13 1.530(2)
C10 C12 1.322(2)
C11 H11A 0.9600
C11 H11B 0.9600
C11 H11C 0.9600
C12 H12A 0.9300
C12 H12B 0.9300
C13 C14 1.392(3)
C13 C18 1.383(2)
C14 H14 0.9300
C14 C15 1.378(3)
C15 H15 0.9300
C15 C16 1.383(4)
C16 H16 0.9300
C16 C17 1.377(3)
C17 H17 0.9300
C17 C18 1.389(3)
C18 H18 0.9300
C19 C20 1.381(2)
C19 C24 1.381(3)
C20 H20 0.9300
C20 C21 1.385(3)
C21 H21 0.9300
C21 C22 1.376(3)
C22 C23 1.388(3)
C22 C25 1.506(3)
C23 H23 0.9300
C23 C24 1.383(3)
C24 H24 0.9300
C25 H25A 0.9600
C25 H25B 0.9600
C25 H25C 0.9600
